data_5000103
loop_
_publ_author_name
'Robertson, J. Monteath'
'Todd, G.'

_publ_section_title
;
 X-ray studies in the caryophyllene series. The chloride and bromide
 from \b-caryophyllene alcohol
;
_journal_name_full 'Journal of the Chemical Society'
_journal_page_first 1254
_journal_page_last 1263
_journal_paper_doi 10.1039/JR9550001254
_journal_year 1955
_chemical_formula_sum 'C15 H25 Cl'
_space_group_IT_number 19
_symmetry_cell_setting orthorhombic
_symmetry_Int_Tables_number 19
_symmetry_space_group_name_Hall 'P 2ac 2ab'
_symmetry_space_group_name_H-M 'P 21 21 21'
_cell_angle_alpha 90
_cell_angle_beta 90
_cell_angle_gamma 90
_cell_formula_units_Z 4
_cell_length_a 8.27(4)
_cell_length_b 10.54(5)
_cell_length_c 16.47(8)
_cod_original_formula_sum 'C15 H25 Cl1'
_cod_database_code 5000103

loop_
_symmetry_equiv_pos_site_id
_symmetry_equiv_pos_as_xyz
1 x,y,z
2 1/2+x,1/2-y,-z
3 -x,1/2+y,1/2-z
4 1/2-x,-y,1/2+z

loop_
_atom_site_label
_atom_site_type_symbol
_atom_site_fract_x
_atom_site_fract_y
_atom_site_fract_z
Cl1 Cl 0.28500 0.20700 -0.43600
C1 C 0.41100 0.06800 -0.44300
C2 C 0.43800 0.01700 -0.53300
C3 C 0.32300 0.05300 -0.60500
C4 C 0.47500 0.05100 -0.65900
C13 C 0.46600 0.16500 -0.72400
C14 C 0.52500 -0.08000 -0.70400
C5 C 0.57700 0.09000 -0.58100
C6 C 0.74400 0.03800 -0.56200
C7 C 0.74400 -0.06500 -0.48900
C8 C 0.71000 -0.00400 -0.40200
C15 C 0.86300 0.03800 -0.36200
C9 C 0.63200 -0.10300 -0.34500
C10 C 0.46800 -0.13900 -0.37600
C11 C 0.34500 -0.02300 -0.38600
C12 C 0.59000 0.11000 -0.41000

loop_
_atom_type_symbol
_atom_type_radius_bond
C 0.68
Cl 0.99
